data_2235080
loop_
_publ_author_name
'Zhao, Jing'
'Zhang, Heng'
'Zhu, Guoyi'

_publ_section_title
;
 Bis[2-(2-aminoethyl)-1<i>H</i>-benzimidazole-\k^2^<i>N</i>^2^,<i>N</i>^3^](nitrato-\k^2^<i>O</i>,<i>O</i>')cobalt(II)
 chloride trihydrate
;
_journal_coeditor_code HY2542
_journal_issue 6
_journal_name_full 'Acta Crystallographica Section E'
_journal_page_first m711
_journal_page_last m712
_journal_paper_doi 10.1107/S1600536812018612
_journal_volume 68
_journal_year 2012
_chemical_formula_iupac '[Co (N O3) (C9 H11 N3)2 ] Cl, 3H2 O'
_chemical_formula_moiety 'C18 H22 Co N7 O3 +, Cl -, 3(H2 O)'
_chemical_formula_sum 'C18 H28 Cl Co N7 O6'
_chemical_formula_weight 532.85
_chemical_name_systematic
;
Bis[2-(2-aminoethyl)-1<i>H</i>-benzimidazole-
\k^2^<i>N</i>^2^,<i>N</i>^3^](nitrato-\k^2^<i>O</i>,<i>O</i>')cobalt(II)
chloride trihydrate
;
_space_group_IT_number 2
_symmetry_cell_setting triclinic
_symmetry_space_group_name_Hall '-P 1'
_symmetry_space_group_name_H-M 'P -1'
_atom_sites_solution_hydrogens geom
_atom_sites_solution_primary direct
_atom_sites_solution_secondary difmap
_audit_creation_method SHELXL-97
_cell_angle_alpha 76.238(7)
_cell_angle_beta 89.203(7)
_cell_angle_gamma 67.867(5)
_cell_formula_units_Z 2
_cell_length_a 7.408(2)
_cell_length_b 9.808(3)
_cell_length_c 17.280(6)
_cell_measurement_reflns_used 1285
_cell_measurement_temperature 296(2)
_cell_measurement_theta_max 23.68
_cell_measurement_theta_min 2.91
_cell_volume 1125.6(6)
_computing_cell_refinement 'SAINT (Bruker, 2007)'
_computing_data_collection 'APEX2 (Bruker, 2007)'
_computing_data_reduction 'SAINT (Bruker, 2007)'
_computing_molecular_graphics 'SHELXTL (Sheldrick, 2008)'
_computing_publication_material 'SHELXTL (Sheldrick, 2008)'
_computing_structure_refinement 'SHELXL97 (Sheldrick, 2008)'
_computing_structure_solution 'SHELXS97 (Sheldrick, 2008)'
_diffrn_ambient_temperature 296(2)
_diffrn_measured_fraction_theta_full 0.991
_diffrn_measured_fraction_theta_max 0.991
_diffrn_measurement_device_type 'Bruker APEXII CCD'
_diffrn_measurement_method '\f and \w scans'
_diffrn_radiation_monochromator graphite
_diffrn_radiation_source 'fine-focus sealed tube'
_diffrn_radiation_type MoK\a
_diffrn_radiation_wavelength 0.71073
_diffrn_reflns_av_R_equivalents 0.0290
_diffrn_reflns_av_sigmaI/netI 0.0687
_diffrn_reflns_limit_h_max 8
_diffrn_reflns_limit_h_min -8
_diffrn_reflns_limit_k_max 11
_diffrn_reflns_limit_k_min -9
_diffrn_reflns_limit_l_max 20
_diffrn_reflns_limit_l_min -20
_diffrn_reflns_number 5677
_diffrn_reflns_theta_full 25.00
_diffrn_reflns_theta_max 25.00
_diffrn_reflns_theta_min 2.32
_exptl_absorpt_coefficient_mu 0.932
_exptl_absorpt_correction_T_max 0.7937
_exptl_absorpt_correction_T_min 0.7804
_exptl_absorpt_correction_type multi-scan
_exptl_absorpt_process_details '(SADABS; Sheldrick, 1996)'
_exptl_crystal_colour purple
_exptl_crystal_density_diffrn 1.572
_exptl_crystal_density_method 'not measured'
_exptl_crystal_description cube
_exptl_crystal_F_000 554
_exptl_crystal_size_max 0.28
_exptl_crystal_size_mid 0.27
_exptl_crystal_size_min 0.26
_refine_diff_density_max 0.347
_refine_diff_density_min -0.862
_refine_ls_extinction_method none
_refine_ls_goodness_of_fit_ref 0.992
_refine_ls_hydrogen_treatment constr
_refine_ls_matrix_type full
_refine_ls_number_parameters 298
_refine_ls_number_reflns 3936
_refine_ls_number_restraints 3
_refine_ls_restrained_S_all 0.995
_refine_ls_R_factor_all 0.0764
_refine_ls_R_factor_gt 0.0495
_refine_ls_shift/su_max 0.001
_refine_ls_shift/su_mean 0.000
_refine_ls_structure_factor_coef Fsqd
_refine_ls_weighting_details 'calc w=1/[\s^2^(Fo^2^)+(0.0713P)^2^] where P=(Fo^2^+2Fc^2^)/3'
_refine_ls_weighting_scheme calc
_refine_ls_wR_factor_gt 0.1199
_refine_ls_wR_factor_ref 0.1313
_reflns_number_gt 2895
_reflns_number_total 3936
_reflns_threshold_expression I>2\s(I)
_cod_data_source_file hy2542.cif
_cod_data_source_block I
_cod_database_code 2235080
_cod_database_fobs_code 2235080

loop_
_symmetry_equiv_pos_as_xyz
'x, y, z'
'-x, -y, -z'

loop_
_atom_site_type_symbol
_atom_site_label
_atom_site_fract_x
_atom_site_fract_y
_atom_site_fract_z
_atom_site_U_iso_or_equiv
_atom_site_adp_type
_atom_site_calc_flag
_atom_site_refinement_flags
_atom_site_occupancy
_atom_site_symmetry_multiplicity
Co Co1 0.76176(7) 0.51980(6) 0.74870(3) 0.01888(18) Uani d . 1 1
Cl Cl1 1.08278(18) 0.11248(13) 0.14279(7) 0.0416(3) Uani d . 1 1
C C1 0.7611(6) 0.4443(5) 0.5882(2) 0.0240(9) Uani d . 1 1
C C2 0.7801(6) 0.2936(5) 0.6108(3) 0.0324(10) Uani d . 1 1
H H2A 0.7928 0.2425 0.6644 0.039 Uiso calc R 1 1
C C3 0.7796(7) 0.2221(6) 0.5509(3) 0.0413(12) Uani d . 1 1
H H3 0.7923 0.1211 0.5646 0.050 Uiso calc R 1 1
C C4 0.7604(7) 0.2986(6) 0.4698(3) 0.0430(12) Uani d . 1 1
H H4 0.7585 0.2476 0.4310 0.052 Uiso calc R 1 1
C C5 0.7445(6) 0.4455(6) 0.4467(3) 0.0371(11) Uani d . 1 1
H H5A 0.7321 0.4959 0.3929 0.045 Uiso calc R 1 1
C C6 0.7475(6) 0.5175(5) 0.5072(2) 0.0291(10) Uani d . 1 1
C C7 0.7441(6) 0.6755(5) 0.5797(2) 0.0248(9) Uani d . 1 1
C C8 0.7469(7) 0.8163(5) 0.5963(3) 0.0361(11) Uani d . 1 1
H H8A 0.6403 0.9022 0.5633 0.043 Uiso calc R 1 1
H H8B 0.8678 0.8260 0.5794 0.043 Uiso calc R 1 1
C C9 0.7298(6) 0.8281(5) 0.6815(2) 0.0285(10) Uani d . 1 1
H H9A 0.7666 0.9102 0.6877 0.034 Uiso calc R 1 1
H H9B 0.5949 0.8524 0.6939 0.034 Uiso calc R 1 1
C C10 0.6666(6) 0.5948(5) 0.9090(2) 0.0239(9) Uani d . 1 1
C C11 0.5304(6) 0.7426(5) 0.8863(2) 0.0317(10) Uani d . 1 1
H H11 0.4912 0.7924 0.8328 0.038 Uiso calc R 1 1
C C12 0.4541(7) 0.8140(6) 0.9470(3) 0.0439(13) Uani d . 1 1
H H12 0.3620 0.9134 0.9332 0.053 Uiso calc R 1 1
C C13 0.5108(7) 0.7422(6) 1.0267(3) 0.0447(13) Uani d . 1 1
H H13 0.4561 0.7941 1.0652 0.054 Uiso calc R 1 1
C C14 0.6464(7) 0.5955(6) 1.0504(3) 0.0399(12) Uani d . 1 1
H H14 0.6846 0.5462 1.1040 0.048 Uiso calc R 1 1
C C15 0.7235(6) 0.5244(5) 0.9898(2) 0.0294(10) Uani d . 1 1
C C16 0.8857(6) 0.3640(5) 0.9178(2) 0.0265(9) Uani d . 1 1
C C17 1.0300(7) 0.2219(5) 0.9025(3) 0.0362(11) Uani d . 1 1
H H17A 1.0044 0.1368 0.9349 0.043 Uiso calc R 1 1
H H17B 1.1595 0.2109 0.9203 0.043 Uiso calc R 1 1
C C18 1.0314(7) 0.2116(5) 0.8160(3) 0.0336(10) Uani d . 1 1
H H18A 1.1505 0.1298 0.8095 0.040 Uiso calc R 1 1
H H18B 0.9214 0.1882 0.8028 0.040 Uiso calc R 1 1
N N1 0.7582(5) 0.5483(4) 0.63286(18) 0.0229(7) Uani d . 1 1
N N2 0.7352(5) 0.6619(4) 0.50395(19) 0.0317(8) Uani d . 1 1
H H2 0.7239 0.7317 0.4612 0.038 Uiso calc R 1 1
N N3 0.8577(5) 0.6833(4) 0.73877(18) 0.0249(8) Uani d . 1 1
H H3B 0.8654 0.7008 0.7872 0.030 Uiso calc R 1 1
H H3C 0.9790 0.6530 0.7222 0.030 Uiso calc R 1 1
N N4 0.7730(5) 0.4905(4) 0.86430(18) 0.0233(8) Uani d . 1 1
N N5 0.8614(5) 0.3800(4) 0.9931(2) 0.0346(9) Uani d . 1 1
H H5 0.9212 0.3121 1.0359 0.042 Uiso calc R 1 1
N N6 1.0196(4) 0.3571(4) 0.76028(19) 0.0247(8) Uani d . 1 1
H H6A 1.0511 0.3406 0.7119 0.030 Uiso calc R 1 1
H H6B 1.1082 0.3872 0.7783 0.030 Uiso calc R 1 1
N N7 0.4435(5) 0.5208(4) 0.7462(2) 0.0332(8) Uani d U 1 1
O O1 0.6072(4) 0.3975(3) 0.75714(15) 0.0238(6) Uani d U 1 1
O O2 0.4853(4) 0.6428(3) 0.73689(15) 0.0248(6) Uani d U 1 1
O O3 0.2770(4) 0.5211(3) 0.74554(16) 0.0325(7) Uani d U 1 1
O O4 0.7163(5) 0.8522(4) 0.35574(18) 0.0491(9) Uani d . 1 1
H H1O4 0.6480 0.8549 0.3158 0.059 Uiso d R 1 1
H H2O4 0.7584 0.9225 0.3391 0.059 Uiso d R 1 1
O O5 0.4947(5) 0.8627(4) 0.2253(2) 0.0512(9) Uani d . 1 1
H H1O5 0.4095 0.9325 0.1902 0.061 Uiso d R 1 1
H H2O5 0.4738 0.7817 0.2302 0.061 Uiso d R 1 1
O O6 0.1492(5) 0.9162(4) 0.7010(2) 0.0515(9) Uani d . 1 1
H H1O6 0.2360 0.8278 0.7051 0.062 Uiso d R 1 1
H H2O6 0.0865 0.9132 0.7425 0.062 Uiso d R 1 1

loop_
_atom_site_aniso_label
_atom_site_aniso_U_11
_atom_site_aniso_U_22
_atom_site_aniso_U_33
_atom_site_aniso_U_12
_atom_site_aniso_U_13
_atom_site_aniso_U_23
Co1 0.0188(3) 0.0192(3) 0.0200(3) -0.0091(2) 0.0009(2) -0.0046(2)
Cl1 0.0477(7) 0.0351(7) 0.0390(7) -0.0174(6) -0.0086(5) -0.0009(5)
C1 0.022(2) 0.030(2) 0.022(2) -0.0093(19) 0.0009(17) -0.0119(18)
C2 0.039(3) 0.032(2) 0.031(2) -0.017(2) 0.005(2) -0.011(2)
C3 0.050(3) 0.036(3) 0.048(3) -0.020(2) 0.004(2) -0.022(2)
C4 0.049(3) 0.054(3) 0.040(3) -0.027(3) 0.005(2) -0.028(3)
C5 0.037(3) 0.059(3) 0.023(2) -0.022(2) 0.0043(19) -0.017(2)
C6 0.021(2) 0.037(3) 0.027(2) -0.010(2) 0.0001(18) -0.007(2)
C7 0.028(2) 0.028(2) 0.020(2) -0.0139(19) 0.0017(17) -0.0045(18)
C8 0.048(3) 0.028(2) 0.032(2) -0.017(2) 0.005(2) -0.001(2)
C9 0.032(2) 0.018(2) 0.033(2) -0.0085(19) -0.0006(19) -0.0039(18)
C10 0.024(2) 0.029(2) 0.025(2) -0.0147(19) 0.0019(17) -0.0097(18)
C11 0.036(3) 0.030(2) 0.026(2) -0.009(2) 0.0018(19) -0.0075(19)
C12 0.036(3) 0.049(3) 0.050(3) -0.012(3) 0.011(2) -0.028(3)
C13 0.046(3) 0.069(4) 0.037(3) -0.028(3) 0.019(2) -0.036(3)
C14 0.046(3) 0.064(4) 0.020(2) -0.030(3) 0.007(2) -0.016(2)
C15 0.036(3) 0.039(3) 0.021(2) -0.023(2) 0.0021(18) -0.0062(19)
C16 0.031(2) 0.028(2) 0.024(2) -0.018(2) -0.0026(18) -0.0012(18)
C17 0.037(3) 0.025(2) 0.035(3) -0.006(2) -0.009(2) 0.006(2)
C18 0.032(2) 0.023(2) 0.041(3) -0.009(2) 0.005(2) -0.003(2)
N1 0.0239(18) 0.0219(18) 0.0241(18) -0.0094(15) 0.0024(14) -0.0071(15)
N2 0.041(2) 0.032(2) 0.0208(18) -0.0159(18) 0.0025(16) -0.0005(16)
N3 0.0266(19) 0.0244(19) 0.0246(18) -0.0107(16) 0.0009(14) -0.0064(15)
N4 0.0250(19) 0.0222(18) 0.0219(17) -0.0082(16) -0.0014(14) -0.0055(15)
N5 0.041(2) 0.037(2) 0.0193(18) -0.0133(19) -0.0047(16) 0.0021(16)
N6 0.0179(17) 0.0263(19) 0.0310(19) -0.0096(15) 0.0020(14) -0.0075(15)
N7 0.0252(12) 0.0359(15) 0.043(2) -0.0149(11) 0.0013(16) -0.0121(18)
O1 0.0239(13) 0.0269(14) 0.0258(14) -0.0155(10) 0.0026(12) -0.0062(12)
O2 0.0180(14) 0.0258(15) 0.0295(15) -0.0068(12) 0.0002(12) -0.0075(13)
O3 0.0229(14) 0.0463(19) 0.0324(16) -0.0175(14) 0.0022(13) -0.0103(14)
O4 0.064(2) 0.050(2) 0.0339(18) -0.0329(19) -0.0067(16) 0.0074(16)
O5 0.050(2) 0.037(2) 0.064(2) -0.0182(18) -0.0146(18) -0.0055(17)
O6 0.047(2) 0.037(2) 0.059(2) -0.0079(17) 0.0078(17) -0.0037(17)

loop_
_atom_type_symbol
_atom_type_description
_atom_type_scat_dispersion_real
_atom_type_scat_dispersion_imag
_atom_type_scat_source
C C 0.0033 0.0016 'International Tables Vol C Tables 4.2.6.8 and 6.1.1.4'
H H 0.0000 0.0000 'International Tables Vol C Tables 4.2.6.8 and 6.1.1.4'
N N 0.0061 0.0033 'International Tables Vol C Tables 4.2.6.8 and 6.1.1.4'
O O 0.0106 0.0060 'International Tables Vol C Tables 4.2.6.8 and 6.1.1.4'
Co Co 0.3494 0.9721 'International Tables Vol C Tables 4.2.6.8 and 6.1.1.4'
Cl Cl 0.1484 0.1585 'International Tables Vol C Tables 4.2.6.8 and 6.1.1.4'

loop_
_geom_angle_atom_site_label_1
_geom_angle_atom_site_label_2
_geom_angle_atom_site_label_3
_geom_angle
O1 Co1 O2 68.37(12)
O1 Co1 N4 89.76(12)
O2 Co1 N4 92.05(12)
O1 Co1 N6 98.11(13)
O2 Co1 N6 166.39(13)
N4 Co1 N6 89.37(14)
O1 Co1 N1 91.42(12)
O2 Co1 N1 89.38(12)
N4 Co1 N1 178.40(14)
N6 Co1 N1 89.40(13)
O1 Co1 N3 166.29(13)
O2 Co1 N3 97.97(13)
N4 Co1 N3 89.66(13)
N6 Co1 N3 95.58(14)
N1 Co1 N3 89.44(13)
C2 C1 C6 120.0(4)
C2 C1 N1 132.3(4)
C6 C1 N1 107.7(4)
C3 C2 C1 117.8(4)
C3 C2 H2A 121.1
C1 C2 H2A 121.1
C2 C3 C4 121.4(5)
C2 C3 H3 119.3
C4 C3 H3 119.3
C5 C4 C3 121.5(4)
C5 C4 H4 119.2
C3 C4 H4 119.2
C4 C5 C6 117.2(4)
C4 C5 H5A 121.4
C6 C5 H5A 121.4
N2 C6 C5 131.4(4)
N2 C6 C1 106.5(3)
C5 C6 C1 122.0(4)
N1 C7 N2 111.6(4)
N1 C7 C8 127.2(3)
N2 C7 C8 121.1(4)
C7 C8 C9 116.8(4)
C7 C8 H8A 108.1
C9 C8 H8A 108.1
C7 C8 H8B 108.1
C9 C8 H8B 108.1
H8A C8 H8B 107.3
N3 C9 C8 111.6(3)
N3 C9 H9A 109.3
C8 C9 H9A 109.3
N3 C9 H9B 109.3
C8 C9 H9B 109.3
H9A C9 H9B 108.0
C11 C10 C15 119.7(4)
C11 C10 N4 132.3(4)
C15 C10 N4 108.0(4)
C10 C11 C12 117.4(4)
C10 C11 H11 121.3
C12 C11 H11 121.3
C13 C12 C11 122.1(5)
C13 C12 H12 118.9
C11 C12 H12 118.9
C14 C13 C12 121.3(4)
C14 C13 H13 119.3
C12 C13 H13 119.3
C13 C14 C15 116.5(4)
C13 C14 H14 121.7
C15 C14 H14 121.7
N5 C15 C14 131.0(4)
N5 C15 C10 106.1(3)
C14 C15 C10 122.9(4)
N4 C16 N5 111.3(4)
N4 C16 C17 128.0(4)
N5 C16 C17 120.6(4)
C16 C17 C18 115.8(3)
C16 C17 H17A 108.3
C18 C17 H17A 108.3
C16 C17 H17B 108.3
C18 C17 H17B 108.3
H17A C17 H17B 107.4
N6 C18 C17 111.2(3)
N6 C18 H18A 109.4
C17 C18 H18A 109.4
N6 C18 H18B 109.4
C17 C18 H18B 109.4
H18A C18 H18B 108.0
C7 N1 C1 106.1(3)
C7 N1 Co1 125.7(3)
C1 N1 Co1 128.2(3)
C7 N2 C6 108.1(3)
C7 N2 H2 125.9
C6 N2 H2 125.9
C9 N3 Co1 112.9(2)
C9 N3 H3B 109.0
Co1 N3 H3B 109.0
C9 N3 H3C 109.0
Co1 N3 H3C 109.0
H3B N3 H3C 107.8
C16 N4 C10 106.1(3)
C16 N4 Co1 125.6(3)
C10 N4 Co1 128.3(3)
C16 N5 C15 108.5(3)
C16 N5 H5 125.8
C15 N5 H5 125.8
C18 N6 Co1 113.3(2)
C18 N6 H6A 108.9
Co1 N6 H6A 108.9
C18 N6 H6B 108.9
Co1 N6 H6B 108.9
H6A N6 H6B 107.7
O3 N7 O2 125.0(4)
O3 N7 O1 125.0(4)
O2 N7 O1 110.0(3)
N7 O1 Co1 90.7(2)
N7 O2 Co1 90.9(2)
H1O4 O4 H2O4 104.9
H1O5 O5 H2O5 107.7
H1O6 O6 H2O6 107.7

loop_
_geom_bond_atom_site_label_1
_geom_bond_atom_site_label_2
_geom_bond_distance
Co1 O1 1.928(3)
Co1 O2 1.930(3)
Co1 N4 1.948(3)
Co1 N6 1.949(3)
Co1 N1 1.953(3)
Co1 N3 1.957(3)
C1 C2 1.388(6)
C1 C6 1.400(6)
C1 N1 1.412(5)
C2 C3 1.383(6)
C2 H2A 0.9300
C3 C4 1.404(7)
C3 H3 0.9300
C4 C5 1.360(7)
C4 H4 0.9300
C5 C6 1.399(6)
C5 H5A 0.9300
C6 N2 1.372(5)
C7 N1 1.331(5)
C7 N2 1.351(5)
C7 C8 1.484(6)
C8 C9 1.504(5)
C8 H8A 0.9700
C8 H8B 0.9700
C9 N3 1.496(5)
C9 H9A 0.9700
C9 H9B 0.9700
C10 C11 1.383(6)
C10 C15 1.394(5)
C10 N4 1.419(5)
C11 C12 1.394(6)
C11 H11 0.9300
C12 C13 1.379(7)
C12 H12 0.9300
C13 C14 1.375(7)
C13 H13 0.9300
C14 C15 1.392(6)
C14 H14 0.9300
C15 N5 1.388(6)
C16 N4 1.337(5)
C16 N5 1.349(5)
C16 C17 1.483(6)
C17 C18 1.521(6)
C17 H17A 0.9700
C17 H17B 0.9700
C18 N6 1.491(5)
C18 H18A 0.9700
C18 H18B 0.9700
N2 H2 0.8600
N3 H3B 0.9000
N3 H3C 0.9000
N5 H5 0.8600
N6 H6A 0.9000
N6 H6B 0.9000
N7 O3 1.233(4)
N7 O2 1.319(4)
N7 O1 1.327(4)
O4 H1O4 0.8500
O4 H2O4 0.8496
O5 H1O5 0.8501
O5 H2O5 0.8500
O6 H1O6 0.8500
O6 H2O6 0.8499

loop_
_geom_hbond_atom_site_label_D
_geom_hbond_atom_site_label_H
_geom_hbond_atom_site_label_A
_geom_hbond_site_symmetry_A
_geom_hbond_distance_DH
_geom_hbond_distance_HA
_geom_hbond_distance_DA
_geom_hbond_angle_DHA
N2 H2 O4 . 0.86 1.91 2.757(5) 168
N3 H3B Cl1 2_766 0.90 2.56 3.322(3) 143
N3 H3C O3 1_655 0.90 2.08 2.897(4) 150
N5 H5 Cl1 1_556 0.86 2.29 3.148(4) 174
N6 H6A O4 2_766 0.90 2.54 3.299(5) 142
N6 H6B O3 1_655 0.90 2.12 2.897(4) 145
O4 H1O4 O5 . 0.85 1.92 2.766(4) 179
O4 H2O4 O6 2_676 0.85 1.93 2.781(5) 179
O5 H1O5 Cl1 1_465 0.85 2.41 3.189(3) 153
O5 H2O5 O1 2_666 0.85 2.03 2.872(4) 174
O6 H1O6 O2 . 0.85 2.01 2.828(4) 162
O6 H2O6 Cl1 2_666 0.85 2.34 3.192(4) 176
